data_2237988
loop_
_publ_author_name
'Garudachari, Bhadrachari'
'Isloor, Arun M.'
'Gerber, Thomas'
'Hosten, Eric'
'Betz, Richard'

_publ_section_title
;
 2-(4-Bromophenyl)-2-oxoethyl naphthalene-1-carboxylate
;
_journal_coeditor_code QK2054
_journal_issue 5
_journal_name_full 'Acta Crystallographica Section E'
_journal_page_first o649
_journal_paper_doi 10.1107/S160053681300843X
_journal_volume 69
_journal_year 2013
_chemical_formula_iupac 'C19 H13 Br O3'
_chemical_formula_moiety 'C19 H13 Br O3'
_chemical_formula_sum 'C19 H13 Br O3'
_chemical_formula_weight 369.20
_chemical_melting_point_gt 406
_chemical_melting_point_lt 404
_chemical_name_common
;
2-(4-Bromophenyl)-2-oxoethyl naphthalene-1-carboxylate
;
_chemical_name_systematic
;
2-(4-Bromophenyl)-2-oxoethyl naphthalene-1-carboxylate
;
_space_group_IT_number 14
_symmetry_cell_setting monoclinic
_symmetry_space_group_name_Hall '-P 2ybc'
_symmetry_space_group_name_H-M 'P 1 21/c 1'
_atom_sites_solution_hydrogens geom
_atom_sites_solution_primary direct
_atom_sites_solution_secondary difmap
_audit_creation_method SHELXL-97
_cell_angle_alpha 90.00
_cell_angle_beta 100.867(2)
_cell_angle_gamma 90.00
_cell_formula_units_Z 4
_cell_length_a 5.2888(2)
_cell_length_b 14.9139(6)
_cell_length_c 20.0275(8)
_cell_measurement_reflns_used 4237
_cell_measurement_temperature 200(2)
_cell_measurement_theta_max 24.22
_cell_measurement_theta_min 2.48
_cell_volume 1551.37(11)
_computing_cell_refinement 'SAINT (Bruker, 2010)'
_computing_data_collection 'APEX2 (Bruker, 2010)'
_computing_data_reduction 'SAINT (Bruker, 2010)'
_computing_molecular_graphics 'ORTEP-3 for Windows (Farrugia, 2012)'
_computing_publication_material 'SHELXL97 (Sheldrick, 2008) and PLATON (Spek, 2009)'
_computing_structure_refinement 'SHELXL97 (Sheldrick, 2008)'
_computing_structure_solution 'SHELXS97 (Sheldrick, 2008)'
_diffrn_ambient_temperature 200(2)
_diffrn_measured_fraction_theta_full 0.988
_diffrn_measured_fraction_theta_max 0.988
_diffrn_measurement_device_type 'Bruker APEXII CCD'
_diffrn_measurement_method '\f and \w scans'
_diffrn_radiation_monochromator graphite
_diffrn_radiation_source 'fine-focus sealed tube'
_diffrn_radiation_type MoK\a
_diffrn_radiation_wavelength 0.71073
_diffrn_reflns_av_R_equivalents 0.0260
_diffrn_reflns_av_sigmaI/netI 0.0316
_diffrn_reflns_limit_h_max 7
_diffrn_reflns_limit_h_min -6
_diffrn_reflns_limit_k_max 19
_diffrn_reflns_limit_k_min -19
_diffrn_reflns_limit_l_max 26
_diffrn_reflns_limit_l_min -26
_diffrn_reflns_number 14937
_diffrn_reflns_theta_full 28.42
_diffrn_reflns_theta_max 28.42
_diffrn_reflns_theta_min 1.71
_exptl_absorpt_coefficient_mu 2.662
_exptl_absorpt_correction_T_max 0.746
_exptl_absorpt_correction_T_min 0.656
_exptl_absorpt_correction_type multi-scan
_exptl_absorpt_process_details
;
(SADABS; Bruker, 2010)
;
_exptl_crystal_colour colourless
_exptl_crystal_density_diffrn 1.581
_exptl_crystal_density_method 'not measured'
_exptl_crystal_description platelet
_exptl_crystal_F_000 744
_exptl_crystal_size_max 0.348
_exptl_crystal_size_mid 0.161
_exptl_crystal_size_min 0.066
_refine_diff_density_max 0.550
_refine_diff_density_min -0.557
_refine_ls_extinction_method none
_refine_ls_goodness_of_fit_ref 1.019
_refine_ls_hydrogen_treatment constr
_refine_ls_matrix_type full
_refine_ls_number_parameters 208
_refine_ls_number_reflns 3848
_refine_ls_number_restraints 0
_refine_ls_restrained_S_all 1.019
_refine_ls_R_factor_all 0.0621
_refine_ls_R_factor_gt 0.0340
_refine_ls_shift/su_max 0.001
_refine_ls_shift/su_mean 0.000
_refine_ls_structure_factor_coef Fsqd
_refine_ls_weighting_details 'calc w=1/[\s^2^(Fo^2^)+(0.0326P)^2^+0.6176P] where P=(Fo^2^+2Fc^2^)/3'
_refine_ls_weighting_scheme calc
_refine_ls_wR_factor_gt 0.0718
_refine_ls_wR_factor_ref 0.0804
_reflns_number_gt 2712
_reflns_number_total 3848
_reflns_threshold_expression I>2sigma(I)
_cod_data_source_file qk2054.cif
_cod_data_source_block I
_cod_original_sg_symbol_H-M 'P 21/c'
_cod_database_code 2237988
_cod_database_fobs_code 2237988

loop_
_symmetry_equiv_pos_as_xyz
'x, y, z'
'-x, y+1/2, -z+1/2'
'-x, -y, -z'
'x, -y-1/2, z-1/2'

loop_
_atom_site_type_symbol
_atom_site_label
_atom_site_fract_x
_atom_site_fract_y
_atom_site_fract_z
_atom_site_U_iso_or_equiv
_atom_site_adp_type
_atom_site_calc_flag
_atom_site_refinement_flags
_atom_site_occupancy
_atom_site_symmetry_multiplicity
Br Br1 1.05155(5) -0.337459(17) -0.082915(14) 0.05483(11) Uani d . 1 1
O O1 0.7161(3) 0.01926(12) 0.09358(8) 0.0504(4) Uani d . 1 1
O O2 1.0379(3) 0.07451(10) 0.20022(7) 0.0383(3) Uani d . 1 1
O O3 0.8211(3) -0.03018(11) 0.24600(9) 0.0561(5) Uani d . 1 1
C C1 0.9200(4) -0.02042(15) 0.10258(10) 0.0324(5) Uani d . 1 1
C C2 1.1300(4) 0.00494(16) 0.16236(11) 0.0392(5) Uani d . 1 1
H H2A 1.1784 -0.0480 0.1918 0.047 Uiso calc R 1 1
H H2B 1.2847 0.0257 0.1457 0.047 Uiso calc R 1 1
C C3 0.8587(4) 0.04763(15) 0.23606(11) 0.0356(5) Uani d . 1 1
C C11 0.9659(4) -0.09457(14) 0.05693(10) 0.0301(4) Uani d . 1 1
C C12 0.7748(4) -0.11433(15) 0.00128(11) 0.0364(5) Uani d . 1 1
H H12 0.6242 -0.0782 -0.0078 0.044 Uiso calc R 1 1
C C13 0.7996(4) -0.18520(15) -0.04088(12) 0.0396(5) Uani d . 1 1
H H13 0.6679 -0.1981 -0.0789 0.047 Uiso calc R 1 1
C C14 1.0190(4) -0.23729(14) -0.02702(11) 0.0359(5) Uani d . 1 1
C C15 1.2131(4) -0.21891(16) 0.02701(12) 0.0411(5) Uani d . 1 1
H H15 1.3637 -0.2550 0.0356 0.049 Uiso calc R 1 1
C C16 1.1865(4) -0.14699(15) 0.06894(11) 0.0376(5) Uani d . 1 1
H H16 1.3206 -0.1335 0.1063 0.045 Uiso calc R 1 1
C C20 0.7119(4) 0.12388(14) 0.25724(10) 0.0317(4) Uani d . 1 1
C C21 0.6958(4) 0.20194(15) 0.22036(11) 0.0401(5) Uani d . 1 1
H H21 0.7954 0.2086 0.1858 0.048 Uiso calc R 1 1
C C22 0.5341(5) 0.27215(16) 0.23293(13) 0.0505(6) Uani d . 1 1
H H22 0.5277 0.3263 0.2077 0.061 Uiso calc R 1 1
C C23 0.3868(5) 0.26250(17) 0.28116(13) 0.0486(6) Uani d . 1 1
H H23 0.2727 0.3093 0.2880 0.058 Uiso calc R 1 1
C C24 0.3998(4) 0.18466(16) 0.32119(12) 0.0397(5) Uani d . 1 1
C C25 0.2488(4) 0.17481(19) 0.37226(14) 0.0517(7) Uani d . 1 1
H H25 0.1312 0.2208 0.3785 0.062 Uiso calc R 1 1
C C26 0.2694(5) 0.1008(2) 0.41240(14) 0.0572(7) Uani d . 1 1
H H26 0.1656 0.0950 0.4460 0.069 Uiso calc R 1 1
C C27 0.4432(5) 0.03358(19) 0.40408(13) 0.0525(7) Uani d . 1 1
H H27 0.4620 -0.0169 0.4335 0.063 Uiso calc R 1 1
C C28 0.5868(4) 0.03887(16) 0.35440(11) 0.0406(5) Uani d . 1 1
H H28 0.7011 -0.0086 0.3491 0.049 Uiso calc R 1 1
C C29 0.5685(4) 0.11383(14) 0.31069(10) 0.0316(5) Uani d . 1 1

loop_
_atom_site_aniso_label
_atom_site_aniso_U_11
_atom_site_aniso_U_22
_atom_site_aniso_U_33
_atom_site_aniso_U_12
_atom_site_aniso_U_13
_atom_site_aniso_U_23
Br1 0.0741(2) 0.04066(15) 0.05347(17) 0.00681(13) 0.02159(13) -0.00796(12)
O1 0.0365(9) 0.0641(12) 0.0454(10) 0.0178(8) -0.0056(7) -0.0172(8)
O2 0.0327(8) 0.0439(9) 0.0381(8) -0.0067(7) 0.0063(6) -0.0090(7)
O3 0.0770(12) 0.0334(10) 0.0665(12) 0.0033(9) 0.0357(10) -0.0005(8)
C1 0.0258(10) 0.0375(12) 0.0325(11) 0.0027(9) 0.0020(8) -0.0001(9)
C2 0.0280(11) 0.0523(14) 0.0365(12) 0.0004(10) 0.0040(9) -0.0084(10)
C3 0.0354(11) 0.0387(13) 0.0314(11) -0.0017(9) 0.0029(9) -0.0038(9)
C11 0.0241(10) 0.0378(12) 0.0280(10) 0.0017(8) 0.0045(8) 0.0034(9)
C12 0.0293(11) 0.0410(13) 0.0367(12) 0.0059(9) 0.0007(9) -0.0017(9)
C13 0.0378(12) 0.0413(13) 0.0365(12) 0.0011(10) -0.0009(9) -0.0036(10)
C14 0.0439(12) 0.0322(12) 0.0349(12) 0.0037(10) 0.0156(10) 0.0017(9)
C15 0.0343(11) 0.0449(14) 0.0443(13) 0.0134(10) 0.0083(10) 0.0025(10)
C16 0.0258(10) 0.0519(15) 0.0333(11) 0.0064(9) 0.0009(9) 0.0000(10)
C20 0.0306(10) 0.0303(11) 0.0311(11) -0.0012(9) -0.0020(8) -0.0042(9)
C21 0.0464(13) 0.0365(12) 0.0344(12) -0.0041(10) 0.0002(10) 0.0003(10)
C22 0.0635(16) 0.0312(13) 0.0491(15) 0.0058(12) -0.0093(13) 0.0008(11)
C23 0.0470(14) 0.0399(14) 0.0519(15) 0.0100(11) -0.0082(12) -0.0152(11)
C24 0.0323(11) 0.0432(13) 0.0390(12) -0.0018(10) -0.0046(9) -0.0175(10)
C25 0.0337(12) 0.0657(19) 0.0556(16) -0.0054(12) 0.0080(11) -0.0334(14)
C26 0.0491(15) 0.076(2) 0.0510(16) -0.0235(14) 0.0201(12) -0.0227(14)
C27 0.0607(16) 0.0560(17) 0.0428(14) -0.0237(13) 0.0147(12) -0.0050(12)
C28 0.0440(12) 0.0374(13) 0.0404(13) -0.0073(10) 0.0078(10) -0.0025(10)
C29 0.0279(10) 0.0334(12) 0.0302(11) -0.0044(9) -0.0025(8) -0.0079(8)

loop_
_atom_type_symbol
_atom_type_description
_atom_type_scat_dispersion_real
_atom_type_scat_dispersion_imag
_atom_type_scat_source
C C 0.0033 0.0016 'International Tables Vol C Tables 4.2.6.8 and 6.1.1.4'
H H 0.0000 0.0000 'International Tables Vol C Tables 4.2.6.8 and 6.1.1.4'
Br Br -0.2901 2.4595 'International Tables Vol C Tables 4.2.6.8 and 6.1.1.4'
O O 0.0106 0.0060 'International Tables Vol C Tables 4.2.6.8 and 6.1.1.4'

loop_
_geom_angle_atom_site_label_1
_geom_angle_atom_site_label_2
_geom_angle_atom_site_label_3
_geom_angle
C3 O2 C2 114.25(17)
O1 C1 C11 121.08(18)
O1 C1 C2 119.53(19)
C11 C1 C2 119.38(17)
O2 C2 C1 109.17(16)
O2 C2 H2A 109.8
C1 C2 H2A 109.8
O2 C2 H2B 109.8
C1 C2 H2B 109.8
H2A C2 H2B 108.3
O3 C3 O2 121.9(2)
O3 C3 C20 125.6(2)
O2 C3 C20 112.42(19)
C16 C11 C12 118.8(2)
C16 C11 C1 122.91(18)
C12 C11 C1 118.29(17)
C13 C12 C11 121.14(19)
C13 C12 H12 119.4
C11 C12 H12 119.4
C12 C13 C14 118.9(2)
C12 C13 H13 120.6
C14 C13 H13 120.6
C15 C14 C13 121.5(2)
C15 C14 Br1 119.07(16)
C13 C14 Br1 119.46(17)
C14 C15 C16 119.11(19)
C14 C15 H15 120.4
C16 C15 H15 120.4
C15 C16 C11 120.6(2)
C15 C16 H16 119.7
C11 C16 H16 119.7
C21 C20 C29 120.2(2)
C21 C20 C3 118.6(2)
C29 C20 C3 120.87(19)
C20 C21 C22 120.9(2)
C20 C21 H21 119.5
C22 C21 H21 119.5
C23 C22 C21 119.9(2)
C23 C22 H22 120.0
C21 C22 H22 120.0
C22 C23 C24 121.4(2)
C22 C23 H23 119.3
C24 C23 H23 119.3
C23 C24 C25 121.6(2)
C23 C24 C29 119.6(2)
C25 C24 C29 118.9(2)
C26 C25 C24 121.2(2)
C26 C25 H25 119.4
C24 C25 H25 119.4
C25 C26 C27 119.7(2)
C25 C26 H26 120.1
C27 C26 H26 120.1
C28 C27 C26 121.1(3)
C28 C27 H27 119.4
C26 C27 H27 119.4
C27 C28 C29 121.0(2)
C27 C28 H28 119.5
C29 C28 H28 119.5
C28 C29 C24 117.9(2)
C28 C29 C20 124.22(19)
C24 C29 C20 117.9(2)

loop_
_geom_bond_atom_site_label_1
_geom_bond_atom_site_label_2
_geom_bond_distance
Br1 C14 1.894(2)
O1 C1 1.213(2)
O2 C3 1.353(3)
O2 C2 1.424(2)
O3 C3 1.200(3)
C1 C11 1.484(3)
C1 C2 1.520(3)
C2 H2A 0.9900
C2 H2B 0.9900
C3 C20 1.483(3)
C11 C16 1.387(3)
C11 C12 1.388(3)
C12 C13 1.374(3)
C12 H12 0.9500
C13 C14 1.380(3)
C13 H13 0.9500
C14 C15 1.371(3)
C15 C16 1.386(3)
C15 H15 0.9500
C16 H16 0.9500
C20 C21 1.373(3)
C20 C29 1.432(3)
C21 C22 1.404(3)
C21 H21 0.9500
C22 C23 1.358(4)
C22 H22 0.9500
C23 C24 1.405(3)
C23 H23 0.9500
C24 C25 1.419(3)
C24 C29 1.424(3)
C25 C26 1.357(4)
C25 H25 0.9500
C26 C27 1.392(4)
C26 H26 0.9500
C27 C28 1.363(3)
C27 H27 0.9500
C28 C29 1.412(3)
C28 H28 0.9500

loop_
_geom_hbond_atom_site_label_D
_geom_hbond_atom_site_label_H
_geom_hbond_atom_site_label_A
_geom_hbond_site_symmetry_A
_geom_hbond_distance_DH
_geom_hbond_distance_HA
_geom_hbond_distance_DA
_geom_hbond_angle_DHA
C12 H12 O1 3_655 0.95 2.41 3.240(3) 146.2
C23 H23 O3 2_655 0.95 2.51 3.292(3) 139.5

loop_
_geom_torsion_atom_site_label_1
_geom_torsion_atom_site_label_2
_geom_torsion_atom_site_label_3
_geom_torsion_atom_site_label_4
_geom_torsion
C3 O2 C2 C1 71.6(2)
O1 C1 C2 O2 1.4(3)
C11 C1 C2 O2 -177.41(18)
C2 O2 C3 O3 14.5(3)
C2 O2 C3 C20 -162.58(16)
O1 C1 C11 C16 -173.9(2)
C2 C1 C11 C16 4.9(3)
O1 C1 C11 C12 3.5(3)
C2 C1 C11 C12 -177.7(2)
C16 C11 C12 C13 1.0(3)
C1 C11 C12 C13 -176.5(2)
C11 C12 C13 C14 0.2(3)
C12 C13 C14 C15 -1.1(3)
C12 C13 C14 Br1 178.04(17)
C13 C14 C15 C16 0.7(3)
Br1 C14 C15 C16 -178.38(17)
C14 C15 C16 C11 0.5(3)
C12 C11 C16 C15 -1.4(3)
C1 C11 C16 C15 176.0(2)
O3 C3 C20 C21 -152.8(2)
O2 C3 C20 C21 24.1(3)
O3 C3 C20 C29 21.0(3)
O2 C3 C20 C29 -162.04(17)
C29 C20 C21 C22 -1.7(3)
C3 C20 C21 C22 172.2(2)
C20 C21 C22 C23 -1.4(3)
C21 C22 C23 C24 2.6(4)
C22 C23 C24 C25 179.1(2)
C22 C23 C24 C29 -0.7(3)
C23 C24 C25 C26 -177.5(2)
C29 C24 C25 C26 2.3(3)
C24 C25 C26 C27 0.7(4)
C25 C26 C27 C28 -2.6(4)
C26 C27 C28 C29 1.5(4)
C27 C28 C29 C24 1.5(3)
C27 C28 C29 C20 -179.7(2)
C23 C24 C29 C28 176.54(19)
C25 C24 C29 C28 -3.3(3)
C23 C24 C29 C20 -2.4(3)
C25 C24 C29 C20 177.78(19)
C21 C20 C29 C28 -175.28(19)
C3 C20 C29 C28 11.0(3)
C21 C20 C29 C24 3.6(3)
C3 C20 C29 C24 -170.16(18)
